data_7161148
loop_
_publ_author_name
'Lu, AoYun'
'Chen, Yuqi'
'Wei, Bowen'
'Liu, Xiangning'
'Xia, Qin'
'Deng, Jianbing'
'Wang, Yong'
'Wan, Xiaobing'

_publ_section_title
;
 Visible-light-promoted sulfonimidation of alkenes and alkynes.
;
_journal_issue 20
_journal_name_full 'Organic &amp; biomolecular chemistry'
_journal_page_first 4305
_journal_page_last 4311
_journal_paper_doi 10.1039/d6ob00451b
_journal_volume 24
_journal_year 2026
_chemical_formula_moiety 'C20 H15 Br I N O5 S2'
_chemical_formula_sum 'C20 H15 Br I N O5 S2'
_chemical_formula_weight 620.26
_space_group_crystal_system monoclinic
_space_group_IT_number 14
_space_group_name_Hall '-P 2ybc'
_space_group_name_H-M_alt 'P 1 21/c 1'
_atom_sites_solution_hydrogens geom
_audit_creation_date 2025-04-03
_audit_creation_method
;
Olex2 1.5
(compiled 2025.03.04 svn.red2d20d0 for OlexSys, GUI svn.r7188)
;
_audit_update_record
;
2025-04-03 deposited with the CCDC.	2026-05-01 downloaded from the CCDC.
;
_cell_angle_alpha 90
_cell_angle_beta 91.1680(10)
_cell_angle_gamma 90
_cell_formula_units_Z 4
_cell_length_a 9.5438(3)
_cell_length_b 10.8153(3)
_cell_length_c 21.2219(7)
_cell_measurement_reflns_used 7729
_cell_measurement_temperature 294.00
_cell_measurement_theta_max 25.587
_cell_measurement_theta_min 2.689
_cell_volume 2190.05(12)
_computing_cell_refinement 'SAINT V8.41 (?, 2016)'
_computing_data_reduction 'SAINT V8.41 (?, 2016)'
_computing_molecular_graphics 'Olex2 1.5 (Dolomanov et al., 2009)'
_computing_publication_material 'Olex2 1.5 (Dolomanov et al., 2009)'
_computing_structure_refinement 'SHELXL 2019/3 (Sheldrick, 2015)'
_computing_structure_solution 'SHELXT 2018/2 (Sheldrick, 2018)'
_diffrn_ambient_temperature 294.00
_diffrn_measured_fraction_theta_full 1.000
_diffrn_measured_fraction_theta_max 1.000
_diffrn_measurement_device_type 'CCD area detector'
_diffrn_measurement_method 'phi and omega scans'
_diffrn_radiation_type MoK\a
_diffrn_radiation_wavelength 0.71073
_diffrn_reflns_av_R_equivalents 0.0517
_diffrn_reflns_av_unetI/netI 0.0313
_diffrn_reflns_Laue_measured_fraction_full 1.000
_diffrn_reflns_Laue_measured_fraction_max 1.000
_diffrn_reflns_limit_h_max 12
_diffrn_reflns_limit_h_min -12
_diffrn_reflns_limit_k_max 12
_diffrn_reflns_limit_k_min -13
_diffrn_reflns_limit_l_max 26
_diffrn_reflns_limit_l_min -26
_diffrn_reflns_number 33609
_diffrn_reflns_point_group_measured_fraction_full 1.000
_diffrn_reflns_point_group_measured_fraction_max 1.000
_diffrn_reflns_theta_full 25.242
_diffrn_reflns_theta_max 26.840
_diffrn_reflns_theta_min 1.920
_diffrn_source_current 1.4
_diffrn_source_power 0.07
_diffrn_source_voltage 50.0
_exptl_absorpt_coefficient_mu 3.510
_exptl_absorpt_correction_T_max 0.7454
_exptl_absorpt_correction_T_min 0.6459
_exptl_absorpt_correction_type multi-scan
_exptl_absorpt_process_details
;
SADABS-2016/2 (Bruker,2016/2) was used for absorption correction.
wR2(int) was 0.0992 before and 0.0613 after correction.
The Ratio of minimum to maximum transmission is 0.8665.
The \l/2 correction factor is Not present.
;
_exptl_crystal_colour colourless
_exptl_crystal_colour_primary colourless
_exptl_crystal_density_diffrn 1.881
_exptl_crystal_description block
_exptl_crystal_F_000 1208
_exptl_crystal_size_max 0.1
_exptl_crystal_size_mid 0.1
_exptl_crystal_size_min 0.1
_refine_diff_density_max 0.566
_refine_diff_density_min -0.834
_refine_diff_density_rms 0.062
_refine_ls_extinction_method none
_refine_ls_goodness_of_fit_ref 1.016
_refine_ls_hydrogen_treatment constr
_refine_ls_matrix_type full
_refine_ls_number_parameters 272
_refine_ls_number_reflns 4706
_refine_ls_number_restraints 0
_refine_ls_restrained_S_all 1.016
_refine_ls_R_factor_all 0.0493
_refine_ls_R_factor_gt 0.0322
_refine_ls_shift/su_max 0.002
_refine_ls_shift/su_mean 0.000
_refine_ls_structure_factor_coef Fsqd
_refine_ls_weighting_details 'w=1/[\s^2^(Fo^2^)+(0.0247P)^2^+1.9752P] where P=(Fo^2^+2Fc^2^)/3'
_refine_ls_weighting_scheme calc
_refine_ls_wR_factor_gt 0.0694
_refine_ls_wR_factor_ref 0.0782
_reflns_Friedel_coverage 0.000
_reflns_number_gt 3554
_reflns_number_total 4706
_reflns_threshold_expression 'I > 2\s(I)'
_cod_data_source_file d6ob00451b2.cif
_cod_data_source_block mo_12_21_a
_cod_depositor_comments 'Adding full bibliography for 7161148--7161149.cif.'
_cod_database_code 7161148
_shelx_shelxl_version_number 2019/3
_shelx_space_group_comment
;
The symmetry employed for this shelxl refinement is uniquely defined
by the following loop, which should always be used as a source of
symmetry information in preference to the above space-group names.
They are only intended as comments.
;
_shelx_estimated_absorpt_t_max 0.720
_shelx_estimated_absorpt_t_min 0.720
_olex2_refinement_description
;
1. Fixed Uiso
 At 1.2 times of:
  All C(H) groups
 At 1.5 times of:
  All C(H,H,H) groups
2.a Aromatic/amide H refined with riding coordinates:
 C3(H3), C8(H8), C9(H9), C10(H10), C11(H11), C12(H12), C13(H13), C16(H16),
 C17(H17), C18(H18), C19(H19), C20(H20)
2.b Idealised Me refined as rotating group:
 C15(H15A,H15B,H15C)
;
_olex2_submission_special_instructions 'No special instructions were received'

loop_
_space_group_symop_operation_xyz
'x, y, z'
'-x, y+1/2, -z+1/2'
'-x, -y, -z'
'x, -y-1/2, z-1/2'

loop_
_atom_site_label
_atom_site_type_symbol
_atom_site_fract_x
_atom_site_fract_y
_atom_site_fract_z
_atom_site_U_iso_or_equiv
_atom_site_adp_type
_atom_site_occupancy
_atom_site_site_symmetry_order
_atom_site_calc_flag
_atom_site_refinement_flags_posn
_atom_site_refinement_flags_adp
_atom_site_refinement_flags_occupancy
_atom_site_disorder_assembly
_atom_site_disorder_group
I1 I 0.60866(3) 0.86803(2) 0.58486(2) 0.07590(11) Uani 1 1 d . . . . .
Br1 Br 0.89805(4) 0.85675(4) 0.98594(2) 0.07147(13) Uani 1 1 d . . . . .
S1 S 0.51076(8) 0.63889(6) 0.76495(4) 0.04285(18) Uani 1 1 d . . . . .
S2 S 0.22317(9) 0.58517(7) 0.75974(4) 0.0521(2) Uani 1 1 d . . . . .
O1 O 0.5678(2) 0.52322(17) 0.74372(11) 0.0524(5) Uani 1 1 d . . . . .
O2 O 0.7876(2) 0.5993(2) 0.65867(12) 0.0597(6) Uani 1 1 d . . . . .
O3 O 0.6075(3) 0.5383(2) 0.59641(12) 0.0636(6) Uani 1 1 d . . . . .
O4 O 0.1148(3) 0.6073(3) 0.80386(12) 0.0698(7) Uani 1 1 d . . . . .
N1 N 0.3625(3) 0.6461(2) 0.79260(12) 0.0472(6) Uani 1 1 d . . . . .
O5 O 0.2490(3) 0.4613(2) 0.74036(13) 0.0722(7) Uani 1 1 d . . . . .
C1 C 0.6155(3) 0.7014(3) 0.82607(14) 0.0422(7) Uani 1 1 d . . . . .
C2 C 0.5931(3) 0.7282(3) 0.65213(15) 0.0470(7) Uani 1 1 d . . . . .
C3 C 0.5276(3) 0.7494(3) 0.70429(15) 0.0475(7) Uani 1 1 d . . . . .
H3 H 0.487615 0.826909 0.709906 0.057 Uiso 1 1 calc R U . . .
C4 C 0.7825(3) 0.7932(3) 0.92037(15) 0.0466(7) Uani 1 1 d . . . . .
C5 C 0.1882(3) 0.6758(3) 0.69252(16) 0.0479(7) Uani 1 1 d . . . . .
C6 C 0.6612(4) 0.6096(3) 0.63237(15) 0.0492(8) Uani 1 1 d . . . . .
C7 C 0.2240(3) 0.7187(3) 0.58261(16) 0.0569(9) Uani 1 1 d . . . . .
C8 C 0.8414(4) 0.7223(3) 0.87407(17) 0.0567(9) Uani 1 1 d . . . . .
H8 H 0.937136 0.706175 0.874960 0.068 Uiso 1 1 calc R U . . .
C9 C 0.2417(4) 0.6414(3) 0.63625(17) 0.0551(8) Uani 1 1 d . . . . .
H9 H 0.289998 0.567058 0.632908 0.066 Uiso 1 1 calc R U . . .
C10 C 0.5583(3) 0.7768(3) 0.87140(16) 0.0549(8) Uani 1 1 d . . . . .
H10 H 0.463482 0.796516 0.869575 0.066 Uiso 1 1 calc R U . . .
C11 C 0.7576(4) 0.6757(3) 0.82672(17) 0.0566(9) Uani 1 1 d . . . . .
H11 H 0.795700 0.627163 0.795229 0.068 Uiso 1 1 calc R U . . .
C12 C 0.6428(4) 0.8222(3) 0.91914(17) 0.0582(9) Uani 1 1 d . . . . .
H12 H 0.605484 0.872082 0.950308 0.070 Uiso 1 1 calc R U . . .
C13 C 0.1103(4) 0.7853(3) 0.69850(17) 0.0615(9) Uani 1 1 d . . . . .
H13 H 0.071240 0.805756 0.736912 0.074 Uiso 1 1 calc R U . . .
C14 C 0.1510(4) 0.8307(3) 0.58924(17) 0.0628(9) Uani 1 1 d . . . . .
C15 C 0.8606(4) 0.4842(4) 0.6469(2) 0.0793(12) Uani 1 1 d . . . . .
H15A H 0.869369 0.472639 0.602254 0.119 Uiso 1 1 calc R U . . .
H15B H 0.808637 0.416624 0.664117 0.119 Uiso 1 1 calc R U . . .
H15C H 0.952208 0.487071 0.666381 0.119 Uiso 1 1 calc R U . . .
C16 C 0.0923(5) 0.8609(3) 0.6480(2) 0.0727(11) Uani 1 1 d . . . . .
H16 H 0.040782 0.933393 0.652084 0.087 Uiso 1 1 calc R U . . .
C17 C 0.2761(4) 0.6870(5) 0.5233(2) 0.0798(12) Uani 1 1 d . . . . .
H17 H 0.323633 0.612833 0.517977 0.096 Uiso 1 1 calc R U . . .
C18 C 0.2565(5) 0.7661(7) 0.4733(2) 0.0998(18) Uani 1 1 d . . . . .
H18 H 0.291012 0.744619 0.434087 0.120 Uiso 1 1 calc R U . . .
C19 C 0.1351(5) 0.9103(4) 0.5363(2) 0.0868(14) Uani 1 1 d . . . . .
H19 H 0.089178 0.985672 0.540426 0.104 Uiso 1 1 calc R U . . .
C20 C 0.1868(6) 0.8765(6) 0.4800(3) 0.1010(18) Uani 1 1 d . . . . .
H20 H 0.175081 0.928533 0.445394 0.121 Uiso 1 1 calc R U . . .

loop_
_atom_site_aniso_label
_atom_site_aniso_U_11
_atom_site_aniso_U_22
_atom_site_aniso_U_33
_atom_site_aniso_U_23
_atom_site_aniso_U_13
_atom_site_aniso_U_12
I1 0.1119(3) 0.05723(15) 0.05894(17) 0.01033(11) 0.00996(15) -0.02044(14)
Br1 0.0519(2) 0.0946(3) 0.0677(3) -0.0166(2) -0.00552(18) -0.00265(19)
S1 0.0472(4) 0.0333(3) 0.0483(4) 0.0014(3) 0.0069(3) -0.0005(3)
S2 0.0490(5) 0.0464(4) 0.0610(5) 0.0004(4) 0.0036(4) -0.0063(4)
O1 0.0590(14) 0.0333(10) 0.0655(14) -0.0011(10) 0.0121(11) 0.0010(9)
O2 0.0504(14) 0.0645(14) 0.0645(15) -0.0044(12) 0.0056(12) -0.0062(11)
O3 0.0659(16) 0.0562(14) 0.0689(16) -0.0201(12) 0.0020(13) -0.0079(12)
O4 0.0524(15) 0.0857(18) 0.0720(17) 0.0087(14) 0.0158(13) -0.0081(13)
N1 0.0441(15) 0.0495(15) 0.0482(15) -0.0019(11) 0.0045(12) -0.0023(11)
O5 0.0814(18) 0.0402(12) 0.094(2) -0.0030(12) -0.0088(15) -0.0056(12)
C1 0.0435(17) 0.0372(14) 0.0461(17) 0.0019(12) 0.0055(14) 0.0009(12)
C2 0.0530(19) 0.0397(15) 0.0484(19) -0.0005(13) 0.0025(15) -0.0127(14)
C3 0.058(2) 0.0315(14) 0.0528(19) 0.0011(13) 0.0025(16) -0.0029(13)
C4 0.0416(17) 0.0502(17) 0.0478(18) 0.0047(14) 0.0023(14) -0.0019(14)
C5 0.0435(18) 0.0453(16) 0.0548(19) -0.0080(14) -0.0006(15) -0.0030(14)
C6 0.051(2) 0.0477(17) 0.0493(19) -0.0028(15) 0.0108(15) -0.0089(15)
C7 0.0453(19) 0.074(2) 0.052(2) -0.0105(17) 0.0008(16) -0.0104(17)
C8 0.0418(18) 0.062(2) 0.066(2) -0.0058(17) 0.0023(17) 0.0115(16)
C9 0.0463(19) 0.0541(19) 0.065(2) -0.0153(16) -0.0003(16) 0.0003(15)
C10 0.0387(18) 0.064(2) 0.062(2) -0.0070(17) 0.0062(16) 0.0032(15)
C11 0.052(2) 0.0578(19) 0.060(2) -0.0120(17) 0.0067(17) 0.0125(16)
C12 0.047(2) 0.069(2) 0.059(2) -0.0153(18) 0.0064(17) 0.0028(16)
C13 0.069(2) 0.058(2) 0.057(2) -0.0148(17) 0.0017(18) 0.0116(18)
C14 0.070(2) 0.060(2) 0.058(2) -0.0028(17) -0.0089(19) -0.0103(18)
C15 0.067(3) 0.082(3) 0.090(3) 0.001(2) 0.009(2) 0.017(2)
C16 0.095(3) 0.052(2) 0.071(3) -0.0077(18) -0.011(2) 0.0153(19)
C17 0.056(2) 0.120(4) 0.064(3) -0.021(3) 0.009(2) -0.010(2)
C18 0.071(3) 0.171(6) 0.058(3) -0.005(3) 0.013(2) -0.042(4)
C19 0.110(4) 0.073(3) 0.076(3) 0.009(2) -0.024(3) -0.021(3)
C20 0.106(4) 0.123(4) 0.073(3) 0.028(3) -0.016(3) -0.058(4)

loop_
_atom_type_symbol
_atom_type_description
_atom_type_scat_dispersion_real
_atom_type_scat_dispersion_imag
_atom_type_scat_source
C C 0.0033 0.0016 'International Tables Vol C Tables 4.2.6.8 and 6.1.1.4'
H H 0.0000 0.0000 'International Tables Vol C Tables 4.2.6.8 and 6.1.1.4'
Br Br -0.2901 2.4595 'International Tables Vol C Tables 4.2.6.8 and 6.1.1.4'
I I -0.4742 1.8119 'International Tables Vol C Tables 4.2.6.8 and 6.1.1.4'
N N 0.0061 0.0033 'International Tables Vol C Tables 4.2.6.8 and 6.1.1.4'
O O 0.0106 0.0060 'International Tables Vol C Tables 4.2.6.8 and 6.1.1.4'
S S 0.1246 0.1234 'International Tables Vol C Tables 4.2.6.8 and 6.1.1.4'

loop_
_geom_angle_atom_site_label_1
_geom_angle_atom_site_label_2
_geom_angle_atom_site_label_3
_geom_angle
_geom_angle_site_symmetry_1
_geom_angle_site_symmetry_3
_geom_angle_publ_flag
O1 S1 N1 121.17(14) . . ?
O1 S1 C1 110.63(14) . . ?
O1 S1 C3 108.61(14) . . ?
N1 S1 C1 102.24(14) . . ?
N1 S1 C3 109.91(15) . . ?
C1 S1 C3 102.62(14) . . ?
O4 S2 N1 104.30(15) . . ?
O4 S2 C5 108.10(16) . . ?
N1 S2 C5 105.18(14) . . ?
O5 S2 O4 118.57(17) . . ?
O5 S2 N1 111.10(15) . . ?
O5 S2 C5 108.75(16) . . ?
C6 O2 C15 115.8(3) . . ?
S1 N1 S2 124.27(17) . . ?
C10 C1 S1 120.9(2) . . ?
C10 C1 C11 120.9(3) . . ?
C11 C1 S1 118.2(2) . . ?
C3 C2 I1 119.7(2) . . ?
C3 C2 C6 127.3(3) . . ?
C6 C2 I1 113.0(2) . . ?
S1 C3 H3 118.2 . . ?
C2 C3 S1 123.6(2) . . ?
C2 C3 H3 118.2 . . ?
C8 C4 Br1 119.2(2) . . ?
C12 C4 Br1 119.0(2) . . ?
C12 C4 C8 121.7(3) . . ?
C9 C5 S2 119.5(3) . . ?
C9 C5 C13 121.2(3) . . ?
C13 C5 S2 119.3(3) . . ?
O2 C6 C2 110.5(3) . . ?
O3 C6 O2 126.2(3) . . ?
O3 C6 C2 123.3(3) . . ?
C14 C7 C9 118.6(3) . . ?
C17 C7 C9 122.4(4) . . ?
C17 C7 C14 119.0(4) . . ?
C4 C8 H8 120.4 . . ?
C11 C8 C4 119.2(3) . . ?
C11 C8 H8 120.4 . . ?
C5 C9 C7 120.1(3) . . ?
C5 C9 H9 119.9 . . ?
C7 C9 H9 119.9 . . ?
C1 C10 H10 120.3 . . ?
C12 C10 C1 119.4(3) . . ?
C12 C10 H10 120.3 . . ?
C1 C11 H11 120.3 . . ?
C8 C11 C1 119.4(3) . . ?
C8 C11 H11 120.3 . . ?
C4 C12 C10 119.3(3) . . ?
C4 C12 H12 120.4 . . ?
C10 C12 H12 120.4 . . ?
C5 C13 H13 120.1 . . ?
C16 C13 C5 119.7(3) . . ?
C16 C13 H13 120.1 . . ?
C7 C14 C16 119.5(3) . . ?
C7 C14 C19 119.2(4) . . ?
C16 C14 C19 121.3(4) . . ?
O2 C15 H15A 109.5 . . ?
O2 C15 H15B 109.5 . . ?
O2 C15 H15C 109.5 . . ?
H15A C15 H15B 109.5 . . ?
H15A C15 H15C 109.5 . . ?
H15B C15 H15C 109.5 . . ?
C13 C16 C14 120.7(3) . . ?
C13 C16 H16 119.6 . . ?
C14 C16 H16 119.6 . . ?
C7 C17 H17 120.1 . . ?
C18 C17 C7 119.7(5) . . ?
C18 C17 H17 120.1 . . ?
C17 C18 H18 119.4 . . ?
C17 C18 C20 121.2(5) . . ?
C20 C18 H18 119.4 . . ?
C14 C19 H19 120.0 . . ?
C20 C19 C14 120.0(5) . . ?
C20 C19 H19 120.0 . . ?
C18 C20 H20 119.6 . . ?
C19 C20 C18 120.8(5) . . ?
C19 C20 H20 119.6 . . ?

loop_
_geom_bond_atom_site_label_1
_geom_bond_atom_site_label_2
_geom_bond_distance
_geom_bond_site_symmetry_2
_geom_bond_publ_flag
I1 C2 2.087(3) . ?
Br1 C4 1.887(3) . ?
S1 O1 1.440(2) . ?
S1 N1 1.545(3) . ?
S1 C1 1.757(3) . ?
S1 C3 1.766(3) . ?
S2 O4 1.429(3) . ?
S2 N1 1.628(3) . ?
S2 O5 1.425(2) . ?
S2 C5 1.757(3) . ?
O2 C6 1.324(4) . ?
O2 C15 1.451(4) . ?
O3 C6 1.193(4) . ?
C1 C10 1.381(4) . ?
C1 C11 1.383(4) . ?
C2 C3 1.303(4) . ?
C2 C6 1.501(4) . ?
C3 H3 0.9300 . ?
C4 C8 1.376(4) . ?
C4 C12 1.370(4) . ?
C5 C9 1.360(5) . ?
C5 C13 1.405(4) . ?
C7 C9 1.420(5) . ?
C7 C14 1.406(5) . ?
C7 C17 1.405(5) . ?
C8 H8 0.9300 . ?
C8 C11 1.368(5) . ?
C9 H9 0.9300 . ?
C10 H10 0.9300 . ?
C10 C12 1.373(5) . ?
C11 H11 0.9300 . ?
C12 H12 0.9300 . ?
C13 H13 0.9300 . ?
C13 C16 1.356(5) . ?
C14 C16 1.417(6) . ?
C14 C19 1.420(6) . ?
C15 H15A 0.9600 . ?
C15 H15B 0.9600 . ?
C15 H15C 0.9600 . ?
C16 H16 0.9300 . ?
C17 H17 0.9300 . ?
C17 C18 1.374(7) . ?
C18 H18 0.9300 . ?
C18 C20 1.376(7) . ?
C19 H19 0.9300 . ?
C19 C20 1.353(7) . ?
C20 H20 0.9300 . ?

loop_
_geom_torsion_atom_site_label_1
_geom_torsion_atom_site_label_2
_geom_torsion_atom_site_label_3
_geom_torsion_atom_site_label_4
_geom_torsion
_geom_torsion_site_symmetry_1
_geom_torsion_site_symmetry_2
_geom_torsion_site_symmetry_3
_geom_torsion_site_symmetry_4
_geom_torsion_publ_flag
I1 C2 C3 S1 -178.88(16) . . . . ?
I1 C2 C6 O2 99.0(3) . . . . ?
I1 C2 C6 O3 -78.9(4) . . . . ?
Br1 C4 C8 C11 179.7(3) . . . . ?
Br1 C4 C12 C10 179.7(3) . . . . ?
S1 C1 C10 C12 178.8(3) . . . . ?
S1 C1 C11 C8 -179.4(3) . . . . ?
S2 C5 C9 C7 -174.9(3) . . . . ?
S2 C5 C13 C16 174.7(3) . . . . ?
O1 S1 N1 S2 -48.7(3) . . . . ?
O1 S1 C1 C10 -151.6(3) . . . . ?
O1 S1 C1 C11 30.0(3) . . . . ?
O1 S1 C3 C2 -5.6(3) . . . . ?
O4 S2 N1 S1 175.94(19) . . . . ?
O4 S2 C5 C9 -156.3(3) . . . . ?
O4 S2 C5 C13 26.3(3) . . . . ?
N1 S1 C1 C10 -21.2(3) . . . . ?
N1 S1 C1 C11 160.3(3) . . . . ?
N1 S1 C3 C2 -140.3(3) . . . . ?
N1 S2 C5 C9 92.7(3) . . . . ?
N1 S2 C5 C13 -84.6(3) . . . . ?
O5 S2 N1 S1 47.1(2) . . . . ?
O5 S2 C5 C9 -26.3(3) . . . . ?
O5 S2 C5 C13 156.3(3) . . . . ?
C1 S1 N1 S2 -172.25(18) . . . . ?
C1 S1 C3 C2 111.6(3) . . . . ?
C1 C10 C12 C4 0.9(5) . . . . ?
C3 S1 N1 S2 79.3(2) . . . . ?
C3 S1 C1 C10 92.7(3) . . . . ?
C3 S1 C1 C11 -85.7(3) . . . . ?
C3 C2 C6 O2 -81.8(4) . . . . ?
C3 C2 C6 O3 100.2(4) . . . . ?
C4 C8 C11 C1 0.4(5) . . . . ?
C5 S2 N1 S1 -70.4(2) . . . . ?
C5 C13 C16 C14 0.1(6) . . . . ?
C6 C2 C3 S1 2.0(5) . . . . ?
C7 C14 C16 C13 2.5(6) . . . . ?
C7 C14 C19 C20 1.7(6) . . . . ?
C7 C17 C18 C20 0.2(7) . . . . ?
C8 C4 C12 C10 1.7(5) . . . . ?
C9 C5 C13 C16 -2.6(5) . . . . ?
C9 C7 C14 C16 -2.7(5) . . . . ?
C9 C7 C14 C19 178.6(3) . . . . ?
C9 C7 C17 C18 -179.5(4) . . . . ?
C10 C1 C11 C8 2.2(5) . . . . ?
C11 C1 C10 C12 -2.8(5) . . . . ?
C12 C4 C8 C11 -2.3(5) . . . . ?
C13 C5 C9 C7 2.4(5) . . . . ?
C14 C7 C9 C5 0.3(5) . . . . ?
C14 C7 C17 C18 0.7(6) . . . . ?
C14 C19 C20 C18 -0.8(7) . . . . ?
C15 O2 C6 O3 -6.4(5) . . . . ?
C15 O2 C6 C2 175.7(3) . . . . ?
C16 C14 C19 C20 -177.0(4) . . . . ?
C17 C7 C9 C5 -179.5(3) . . . . ?
C17 C7 C14 C16 177.0(4) . . . . ?
C17 C7 C14 C19 -1.6(5) . . . . ?
C17 C18 C20 C19 -0.1(8) . . . . ?
C19 C14 C16 C13 -178.8(4) . . . . ?
